data_7152685
loop_
_publ_author_name
'Jiang, Bo'
'Wang, Xue'
'Li, Meng-Yuan'
'Wu, Qiong'
'Ye, Qin'
'Xu, Hai-Wei'
'Tu, Shu-Jiang'

_publ_section_title
;
 A domino synthetic strategy leading to two-carbon-tethered fused
 acridine/indole pairs and fused acridine derivatives.
;
_journal_issue 42
_journal_name_full 'Organic &amp; biomolecular chemistry'
_journal_page_first 8533
_journal_page_last 8538
_journal_paper_doi 10.1039/c2ob26315g
_journal_volume 10
_journal_year 2012
_chemical_formula_sum 'C20 H29 N4 O5.5'
_chemical_formula_weight 413.47
_chemical_name_systematic
;
?
;
_space_group_IT_number 2
_symmetry_cell_setting triclinic
_symmetry_space_group_name_Hall '-P 1'
_symmetry_space_group_name_H-M 'P -1'
_atom_sites_solution_hydrogens geom
_atom_sites_solution_primary direct
_atom_sites_solution_secondary difmap
_audit_creation_method SHELXL-97
_cell_angle_alpha 108.945(2)
_cell_angle_beta 99.7160(10)
_cell_angle_gamma 104.4090(10)
_cell_formula_units_Z 2
_cell_length_a 9.7636(8)
_cell_length_b 9.9508(9)
_cell_length_c 11.0156(13)
_cell_measurement_reflns_used 1527
_cell_measurement_temperature 298(2)
_cell_measurement_theta_max 26.276
_cell_measurement_theta_min 2.389
_cell_volume 943.33(16)
_computing_cell_refinement 'Bruker SMART'
_computing_data_collection 'Bruker SMART'
_computing_data_reduction 'Bruker SHELXTL'
_computing_molecular_graphics 'Bruker SHELXTL'
_computing_publication_material 'Bruker SHELXTL'
_computing_structure_refinement 'SHELXL-97 (Sheldrick, 1997)'
_computing_structure_solution 'SHELXS-97 (Sheldrick, 1990)'
_diffrn_ambient_temperature 298(2)
_diffrn_measured_fraction_theta_full 0.987
_diffrn_measured_fraction_theta_max 0.987
_diffrn_measurement_device_type 'CCD area detector'
_diffrn_measurement_method 'phi and omega scans'
_diffrn_radiation_monochromator graphite
_diffrn_radiation_source 'fine-focus sealed tube'
_diffrn_radiation_type MoK\a
_diffrn_radiation_wavelength 0.71073
_diffrn_reflns_av_R_equivalents 0.0397
_diffrn_reflns_av_sigmaI/netI 0.0470
_diffrn_reflns_limit_h_max 11
_diffrn_reflns_limit_h_min -11
_diffrn_reflns_limit_k_max 10
_diffrn_reflns_limit_k_min -11
_diffrn_reflns_limit_l_max 13
_diffrn_reflns_limit_l_min -7
_diffrn_reflns_number 4977
_diffrn_reflns_theta_full 25.02
_diffrn_reflns_theta_max 25.02
_diffrn_reflns_theta_min 2.24
_exptl_absorpt_coefficient_mu 0.107
_exptl_absorpt_correction_T_max 0.9925
_exptl_absorpt_correction_T_min 0.9799
_exptl_absorpt_correction_type multi-scan
_exptl_absorpt_process_details sadabs
_exptl_crystal_colour yellow
_exptl_crystal_density_diffrn 1.456
_exptl_crystal_density_method 'not measured'
_exptl_crystal_description block
_exptl_crystal_F_000 442
_exptl_crystal_size_max 0.19
_exptl_crystal_size_mid 0.12
_exptl_crystal_size_min 0.07
_refine_diff_density_max 0.180
_refine_diff_density_min -0.212
_refine_diff_density_rms 0.049
_refine_ls_extinction_method none
_refine_ls_goodness_of_fit_ref 1.056
_refine_ls_hydrogen_treatment constr
_refine_ls_matrix_type full
_refine_ls_number_parameters 248
_refine_ls_number_reflns 3282
_refine_ls_number_restraints 0
_refine_ls_restrained_S_all 1.056
_refine_ls_R_factor_all 0.0832
_refine_ls_R_factor_gt 0.0527
_refine_ls_shift/su_max 0.000
_refine_ls_shift/su_mean 0.000
_refine_ls_structure_factor_coef Fsqd
_refine_ls_weighting_details 'calc w=1/[\s^2^(Fo^2^)+(0.0681P)^2^+0.0000P] where P=(Fo^2^+2Fc^2^)/3'
_refine_ls_weighting_scheme calc
_refine_ls_wR_factor_gt 0.1306
_refine_ls_wR_factor_ref 0.1448
_reflns_number_gt 2088
_reflns_number_total 3282
_reflns_threshold_expression >2sigma(I)
_cod_data_source_file c2ob26315g.txt
_cod_data_source_block 120119a
_cod_depositor_comments
;
The following automatic conversions were performed:

'_symmetry_cell_setting' value 'Triclinic' changed to 'triclinic'
according to /home/saulius/struct/CIF-dictionaries/cif_core.dic
dictionary named 'cif_core.dic' version 2.4.2 from 2011-04-26.

Automatic conversion script
Id: cif_fix_values 1891 2012-01-12 08:04:46Z andrius 
;
_cod_original_sg_symbol_H-M P-1
_cod_original_formula_sum 'C20 H29 N4 O5.50'
_cod_database_code 7152685

loop_
_symmetry_equiv_pos_as_xyz
'x, y, z'
'-x, -y, -z'

loop_
_atom_site_label
_atom_site_type_symbol
_atom_site_fract_x
_atom_site_fract_y
_atom_site_fract_z
_atom_site_U_iso_or_equiv
_atom_site_adp_type
_atom_site_occupancy
_atom_site_symmetry_multiplicity
_atom_site_calc_flag
_atom_site_refinement_flags
N1 N 0.8045(2) 0.5919(2) 0.62507(18) 0.0541(5) Uani 1 1 d .
N2 N 0.39488(17) 0.17107(18) 0.45042(16) 0.0449(5) Uani 1 1 d .
O1 O 0.30633(17) 0.25025(17) 0.63500(15) 0.0624(5) Uani 1 1 d .
C1 C 0.7360(2) 0.4658(2) 0.5220(2) 0.0468(6) Uani 1 1 d .
C2 C 0.7828(2) 0.4226(2) 0.3964(2) 0.0514(6) Uani 1 1 d .
H2A H 0.8892 0.4615 0.4189 0.062 Uiso 1 1 calc R
H2B H 0.7441 0.4700 0.3407 0.062 Uiso 1 1 calc R
C3 C 0.7322(2) 0.2516(2) 0.3153(2) 0.0502(6) Uani 1 1 d .
C4 C 0.5752(2) 0.1732(2) 0.3105(2) 0.0492(6) Uani 1 1 d .
H4 H 0.5162 0.0887 0.2359 0.059 Uiso 1 1 calc R
C5 C 0.5230(2) 0.2258(2) 0.4129(2) 0.0429(5) Uani 1 1 d .
C6 C 0.6041(2) 0.3665(2) 0.5197(2) 0.0431(5) Uani 1 1 d .
C7 C 0.5369(2) 0.3971(2) 0.6183(2) 0.0441(5) Uani 1 1 d .
C8 C 0.6054(2) 0.5317(2) 0.7323(2) 0.0463(5) Uani 1 1 d .
C9 C 0.5505(3) 0.5788(2) 0.8435(2) 0.0526(6) Uani 1 1 d .
H9 H 0.4614 0.5185 0.8445 0.063 Uiso 1 1 calc R
C10 C 0.6246(3) 0.7104(3) 0.9496(2) 0.0577(6) Uani 1 1 d .
C11 C 0.7588(3) 0.8004(3) 0.9460(2) 0.0666(7) Uani 1 1 d .
H11 H 0.8104 0.8904 1.0181 0.080 Uiso 1 1 calc R
C12 C 0.8150(3) 0.7599(3) 0.8408(2) 0.0640(7) Uani 1 1 d .
H12 H 0.9040 0.8225 0.8418 0.077 Uiso 1 1 calc R
C13 C 0.7413(2) 0.6250(2) 0.7302(2) 0.0507(6) Uani 1 1 d .
C14 C 0.8294(3) 0.1825(3) 0.3822(3) 0.0687(7) Uani 1 1 d .
H14A H 0.7945 0.0753 0.3355 0.103 Uiso 1 1 calc R
H14B H 0.8261 0.2066 0.4732 0.103 Uiso 1 1 calc R
H14C H 0.9288 0.2220 0.3800 0.103 Uiso 1 1 calc R
C15 C 0.7479(3) 0.2254(3) 0.1750(2) 0.0685(7) Uani 1 1 d .
H15A H 0.8488 0.2702 0.1796 0.103 Uiso 1 1 calc R
H15B H 0.6879 0.2702 0.1336 0.103 Uiso 1 1 calc R
H15C H 0.7169 0.1194 0.1233 0.103 Uiso 1 1 calc R
C16 C 0.3989(2) 0.2696(2) 0.5756(2) 0.0465(5) Uani 1 1 d .
C17 C 0.5652(3) 0.7610(3) 1.0678(2) 0.0780(8) Uani 1 1 d .
H17A H 0.4738 0.6868 1.0547 0.117 Uiso 1 1 calc R
H17B H 0.5494 0.8549 1.0773 0.117 Uiso 1 1 calc R
H17C H 0.6345 0.7736 1.1470 0.117 Uiso 1 1 calc R
C18 C 0.2825(2) 0.0296(2) 0.3773(2) 0.0432(5) Uani 1 1 d .
C19 C 0.3173(2) -0.0981(2) 0.3185(2) 0.0527(6) Uani 1 1 d .
H19 H 0.4150 -0.0931 0.3271 0.063 Uiso 1 1 calc R
C20 C 0.2060(3) -0.2331(2) 0.2470(2) 0.0571(6) Uani 1 1 d .
H20 H 0.2301 -0.3183 0.2061 0.068 Uiso 1 1 calc R
C21 C 0.0603(3) -0.2452(2) 0.2344(2) 0.0535(6) Uani 1 1 d .
C22 C 0.0285(2) -0.1169(3) 0.2966(2) 0.0577(6) Uani 1 1 d .
H22 H -0.0690 -0.1226 0.2914 0.069 Uiso 1 1 calc R
C23 C 0.1375(2) 0.0196(2) 0.3663(2) 0.0527(6) Uani 1 1 d .
H23 H 0.1131 0.1050 0.4059 0.063 Uiso 1 1 calc R
C24 C -0.0606(3) -0.3921(3) 0.1578(3) 0.0829(9) Uani 1 1 d .
H24A H -0.1431 -0.3928 0.1946 0.124 Uiso 1 1 calc R
H24B H -0.0262 -0.4727 0.1637 0.124 Uiso 1 1 calc R
H24C H -0.0900 -0.4049 0.0660 0.124 Uiso 1 1 calc R

loop_
_atom_site_aniso_label
_atom_site_aniso_U_11
_atom_site_aniso_U_22
_atom_site_aniso_U_33
_atom_site_aniso_U_23
_atom_site_aniso_U_13
_atom_site_aniso_U_12
N1 0.0490(11) 0.0436(11) 0.0621(12) 0.0142(10) 0.0153(10) 0.0102(9)
N2 0.0383(10) 0.0407(10) 0.0506(11) 0.0102(8) 0.0164(8) 0.0113(8)
O1 0.0539(10) 0.0645(11) 0.0606(10) 0.0150(8) 0.0274(8) 0.0098(8)
C1 0.0425(12) 0.0406(13) 0.0587(14) 0.0170(11) 0.0170(11) 0.0162(10)
C2 0.0422(12) 0.0501(14) 0.0611(15) 0.0204(11) 0.0199(11) 0.0114(11)
C3 0.0464(13) 0.0463(13) 0.0604(14) 0.0171(11) 0.0232(11) 0.0181(11)
C4 0.0455(13) 0.0439(13) 0.0518(13) 0.0112(10) 0.0138(11) 0.0133(11)
C5 0.0361(11) 0.0408(12) 0.0525(13) 0.0161(10) 0.0133(10) 0.0151(10)
C6 0.0395(12) 0.0401(12) 0.0511(13) 0.0168(10) 0.0129(10) 0.0161(10)
C7 0.0424(12) 0.0402(12) 0.0502(13) 0.0162(10) 0.0119(10) 0.0163(10)
C8 0.0473(13) 0.0409(12) 0.0488(13) 0.0146(10) 0.0104(10) 0.0165(10)
C9 0.0575(14) 0.0491(14) 0.0504(14) 0.0169(11) 0.0149(11) 0.0192(12)
C10 0.0705(17) 0.0499(14) 0.0485(14) 0.0138(11) 0.0119(12) 0.0225(13)
C11 0.0714(18) 0.0498(15) 0.0567(16) 0.0040(12) 0.0069(13) 0.0123(13)
C12 0.0577(16) 0.0480(14) 0.0681(17) 0.0108(12) 0.0112(13) 0.0062(12)
C13 0.0494(14) 0.0434(13) 0.0560(14) 0.0155(11) 0.0123(11) 0.0156(11)
C14 0.0577(15) 0.0647(16) 0.0982(19) 0.0362(14) 0.0308(14) 0.0312(13)
C15 0.0755(18) 0.0615(16) 0.0719(17) 0.0200(13) 0.0385(14) 0.0233(14)
C16 0.0421(12) 0.0473(13) 0.0505(13) 0.0166(11) 0.0149(11) 0.0164(10)
C17 0.106(2) 0.0654(17) 0.0521(15) 0.0121(13) 0.0232(15) 0.0244(16)
C18 0.0395(12) 0.0387(12) 0.0486(12) 0.0140(10) 0.0129(10) 0.0112(10)
C19 0.0455(13) 0.0466(14) 0.0675(15) 0.0198(11) 0.0179(11) 0.0186(11)
C20 0.0623(16) 0.0409(13) 0.0666(16) 0.0158(11) 0.0229(12) 0.0174(12)
C21 0.0524(14) 0.0436(13) 0.0577(14) 0.0164(11) 0.0168(11) 0.0070(11)
C22 0.0403(13) 0.0575(15) 0.0690(16) 0.0194(12) 0.0163(11) 0.0112(12)
C23 0.0442(13) 0.0453(13) 0.0657(15) 0.0154(11) 0.0178(11) 0.0157(11)
C24 0.0711(18) 0.0543(16) 0.098(2) 0.0130(15) 0.0239(16) -0.0019(14)

loop_
_atom_type_symbol
_atom_type_description
_atom_type_scat_dispersion_real
_atom_type_scat_dispersion_imag
_atom_type_scat_source
C C 0.0033 0.0016 'International Tables Vol C Tables 4.2.6.8 and 6.1.1.4'
H H 0.0000 0.0000 'International Tables Vol C Tables 4.2.6.8 and 6.1.1.4'
N N 0.0061 0.0033 'International Tables Vol C Tables 4.2.6.8 and 6.1.1.4'
O O 0.0106 0.0060 'International Tables Vol C Tables 4.2.6.8 and 6.1.1.4'

loop_
_geom_angle_atom_site_label_1
_geom_angle_atom_site_label_2
_geom_angle_atom_site_label_3
_geom_angle
C1 N1 C13 117.86(18)
C16 N2 C5 110.63(16)
C16 N2 C18 123.74(17)
C5 N2 C18 125.43(16)
N1 C1 C6 120.66(19)
N1 C1 C2 123.76(19)
C6 C1 C2 115.39(18)
C1 C2 C3 114.26(18)
C1 C2 H2A 108.7
C3 C2 H2A 108.7
C1 C2 H2B 108.7
C3 C2 H2B 108.7
H2A C2 H2B 107.6
C4 C3 C15 110.59(19)
C4 C3 C14 106.55(19)
C15 C3 C14 109.60(19)
C4 C3 C2 112.44(16)
C15 C3 C2 108.50(18)
C14 C3 C2 109.12(19)
C5 C4 C3 119.70(19)
C5 C4 H4 120.1
C3 C4 H4 120.1
C4 C5 N2 134.51(19)
C4 C5 C6 120.88(19)
N2 C5 C6 104.58(16)
C7 C6 C1 123.10(19)
C7 C6 C5 112.20(18)
C1 C6 C5 124.66(19)
C6 C7 C8 118.80(19)
C6 C7 C16 106.55(18)
C8 C7 C16 134.7(2)
C9 C8 C7 125.6(2)
C9 C8 C13 119.13(19)
C7 C8 C13 115.22(19)
C10 C9 C8 121.7(2)
C10 C9 H9 119.2
C8 C9 H9 119.2
C9 C10 C11 118.4(2)
C9 C10 C17 121.6(2)
C11 C10 C17 120.1(2)
C12 C11 C10 121.9(2)
C12 C11 H11 119.0
C10 C11 H11 119.0
C11 C12 C13 121.0(2)
C11 C12 H12 119.5
C13 C12 H12 119.5
N1 C13 C12 117.8(2)
N1 C13 C8 124.27(19)
C12 C13 C8 117.9(2)
C3 C14 H14A 109.5
C3 C14 H14B 109.5
H14A C14 H14B 109.5
C3 C14 H14C 109.5
H14A C14 H14C 109.5
H14B C14 H14C 109.5
C3 C15 H15A 109.5
C3 C15 H15B 109.5
H15A C15 H15B 109.5
C3 C15 H15C 109.5
H15A C15 H15C 109.5
H15B C15 H15C 109.5
O1 C16 N2 125.46(19)
O1 C16 C7 128.55(19)
N2 C16 C7 105.99(18)
C10 C17 H17A 109.5
C10 C17 H17B 109.5
H17A C17 H17B 109.5
C10 C17 H17C 109.5
H17A C17 H17C 109.5
H17B C17 H17C 109.5
C23 C18 C19 119.47(19)
C23 C18 N2 119.71(18)
C19 C18 N2 120.82(19)
C18 C19 C20 119.5(2)
C18 C19 H19 120.3
C20 C19 H19 120.3
C21 C20 C19 121.9(2)
C21 C20 H20 119.1
C19 C20 H20 119.1
C22 C21 C20 117.6(2)
C22 C21 C24 120.6(2)
C20 C21 C24 121.9(2)
C23 C22 C21 121.6(2)
C23 C22 H22 119.2
C21 C22 H22 119.2
C18 C23 C22 120.0(2)
C18 C23 H23 120.0
C22 C23 H23 120.0
C21 C24 H24A 109.5
C21 C24 H24B 109.5
H24A C24 H24B 109.5
C21 C24 H24C 109.5
H24A C24 H24C 109.5
H24B C24 H24C 109.5

loop_
_geom_bond_atom_site_label_1
_geom_bond_atom_site_label_2
_geom_bond_distance
N1 C1 1.308(3)
N1 C13 1.387(3)
N2 C16 1.397(3)
N2 C5 1.419(2)
N2 C18 1.425(3)
O1 C16 1.215(2)
C1 C6 1.406(3)
C1 C2 1.494(3)
C2 C3 1.543(3)
C2 H2A 0.9700
C2 H2B 0.9700
C3 C4 1.520(3)
C3 C15 1.523(3)
C3 C14 1.529(3)
C4 C5 1.323(3)
C4 H4 0.9300
C5 C6 1.427(3)
C6 C7 1.352(3)
C7 C8 1.413(3)
C7 C16 1.481(3)
C8 C9 1.407(3)
C8 C13 1.426(3)
C9 C10 1.362(3)
C9 H9 0.9300
C10 C11 1.405(3)
C10 C17 1.504(3)
C11 C12 1.353(3)
C11 H11 0.9300
C12 C13 1.402(3)
C12 H12 0.9300
C14 H14A 0.9600
C14 H14B 0.9600
C14 H14C 0.9600
C15 H15A 0.9600
C15 H15B 0.9600
C15 H15C 0.9600
C17 H17A 0.9600
C17 H17B 0.9600
C17 H17C 0.9600
C18 C23 1.376(3)
C18 C19 1.379(3)
C19 C20 1.380(3)
C19 H19 0.9300
C20 C21 1.377(3)
C20 H20 0.9300
C21 C22 1.377(3)
C21 C24 1.499(3)
C22 C23 1.376(3)
C22 H22 0.9300
C23 H23 0.9300
C24 H24A 0.9600
C24 H24B 0.9600
C24 H24C 0.9600

loop_
_geom_torsion_atom_site_label_1
_geom_torsion_atom_site_label_2
_geom_torsion_atom_site_label_3
_geom_torsion_atom_site_label_4
_geom_torsion
C13 N1 C1 C6 -1.1(3)
C13 N1 C1 C2 173.74(19)
N1 C1 C2 C3 155.6(2)
C6 C1 C2 C3 -29.3(3)
C1 C2 C3 C4 41.5(3)
C1 C2 C3 C15 164.10(19)
C1 C2 C3 C14 -76.5(2)
C15 C3 C4 C5 -153.4(2)
C14 C3 C4 C5 87.6(2)
C2 C3 C4 C5 -31.9(3)
C3 C4 C5 N2 -168.9(2)
C3 C4 C5 C6 8.9(3)
C16 N2 C5 C4 175.9(2)
C18 N2 C5 C4 0.9(4)
C16 N2 C5 C6 -2.1(2)
C18 N2 C5 C6 -177.11(18)
N1 C1 C6 C7 3.3(3)
C2 C1 C6 C7 -171.89(19)
N1 C1 C6 C5 -179.0(2)
C2 C1 C6 C5 5.8(3)
C4 C5 C6 C7 -176.6(2)
N2 C5 C6 C7 1.8(2)
C4 C5 C6 C1 5.5(3)
N2 C5 C6 C1 -176.1(2)
C1 C6 C7 C8 -3.2(3)
C5 C6 C7 C8 178.87(18)
C1 C6 C7 C16 177.12(19)
C5 C6 C7 C16 -0.8(2)
C6 C7 C8 C9 -179.3(2)
C16 C7 C8 C9 0.2(4)
C6 C7 C8 C13 1.0(3)
C16 C7 C8 C13 -179.4(2)
C7 C8 C9 C10 179.7(2)
C13 C8 C9 C10 -0.6(3)
C8 C9 C10 C11 0.3(4)
C8 C9 C10 C17 179.5(2)
C9 C10 C11 C12 0.2(4)
C17 C10 C11 C12 -179.1(2)
C10 C11 C12 C13 -0.2(4)
C1 N1 C13 C12 179.8(2)
C1 N1 C13 C8 -1.1(3)
C11 C12 C13 N1 179.0(2)
C11 C12 C13 C8 -0.1(4)
C9 C8 C13 N1 -178.6(2)
C7 C8 C13 N1 1.2(3)
C9 C8 C13 C12 0.6(3)
C7 C8 C13 C12 -179.7(2)
C5 N2 C16 O1 -177.8(2)
C18 N2 C16 O1 -2.7(3)
C5 N2 C16 C7 1.7(2)
C18 N2 C16 C7 176.76(18)
C6 C7 C16 O1 178.9(2)
C8 C7 C16 O1 -0.7(4)
C6 C7 C16 N2 -0.5(2)
C8 C7 C16 N2 179.9(2)
C16 N2 C18 C23 45.7(3)
C5 N2 C18 C23 -139.9(2)
C16 N2 C18 C19 -133.5(2)
C5 N2 C18 C19 40.9(3)
C23 C18 C19 C20 1.5(3)
N2 C18 C19 C20 -179.20(19)
C18 C19 C20 C21 -1.3(4)
C19 C20 C21 C22 -0.2(4)
C19 C20 C21 C24 -179.4(2)
C20 C21 C22 C23 1.5(4)
C24 C21 C22 C23 -179.3(2)
C19 C18 C23 C22 -0.3(3)
N2 C18 C23 C22 -179.5(2)
C21 C22 C23 C18 -1.3(4)
